data_2237888
loop_
_publ_author_name
'Yin, Xiao-Feng'
'Qin, Yi'
'Shi, Hua-Tian'
'Chen, Qun'
'Zhang, Qian-Feng'

_publ_section_title
;
 Tris(acetonitrile-\k<i>N</i>)dichlorido(triphenylphosphane-\k<i>P</i>)ruthenium(II)
 acetonitrile monosolvate
;
_journal_coeditor_code HY2625
_journal_issue 6
_journal_name_full 'Acta Crystallographica Section E'
_journal_page_first m340
_journal_paper_doi 10.1107/S1600536813014128
_journal_volume 69
_journal_year 2013
_chemical_formula_iupac '[Ru Cl2 (C2 H3 N)3 (C18 H15 P)], C2 H3 N'
_chemical_formula_moiety 'C24 H24 Cl2 N3 P Ru, C2 H3 N'
_chemical_formula_sum 'C26 H27 Cl2 N4 P Ru'
_chemical_formula_weight 598.46
_chemical_name_systematic
'Tris(acetonitrile-\k<i>N</i>)dichlorido(triphenylphosphane-\k<i>P</i>)ruthenium(II) acetonitrile monosolvate'
_space_group_IT_number 14
_symmetry_cell_setting monoclinic
_symmetry_space_group_name_Hall '-P 2ybc'
_symmetry_space_group_name_H-M 'P 1 21/c 1'
_atom_sites_solution_hydrogens geom
_atom_sites_solution_primary direct
_atom_sites_solution_secondary difmap
_audit_creation_method SHELXL-97
_cell_angle_alpha 90.00
_cell_angle_beta 99.275(2)
_cell_angle_gamma 90.00
_cell_formula_units_Z 4
_cell_length_a 15.1133(13)
_cell_length_b 13.9144(12)
_cell_length_c 13.3121(12)
_cell_measurement_reflns_used 7259
_cell_measurement_temperature 296(2)
_cell_measurement_theta_max 29.40
_cell_measurement_theta_min 2.39
_cell_volume 2762.8(4)
_computing_cell_refinement 'SAINT (Bruker, 2007)'
_computing_data_collection 'APEX2 (Bruker, 2007)'
_computing_data_reduction 'SAINT (Bruker, 2007)'
_computing_molecular_graphics 'SHELXTL (Sheldrick, 2008)'
_computing_publication_material 'SHELXTL (Sheldrick, 2008)'
_computing_structure_refinement 'SHELXL97 (Sheldrick, 2008)'
_computing_structure_solution 'SHELXS97 (Sheldrick, 2008)'
_diffrn_ambient_temperature 296(2)
_diffrn_measured_fraction_theta_full 0.995
_diffrn_measured_fraction_theta_max 0.995
_diffrn_measurement_device_type 'Bruker APEXII CCD'
_diffrn_measurement_method '\f and \w scans'
_diffrn_radiation_monochromator graphite
_diffrn_radiation_source 'fine-focus sealed tube'
_diffrn_radiation_type MoK\a
_diffrn_radiation_wavelength 0.71073
_diffrn_reflns_av_R_equivalents 0.0312
_diffrn_reflns_av_sigmaI/netI 0.0339
_diffrn_reflns_limit_h_max 16
_diffrn_reflns_limit_h_min -18
_diffrn_reflns_limit_k_max 17
_diffrn_reflns_limit_k_min -17
_diffrn_reflns_limit_l_max 15
_diffrn_reflns_limit_l_min -16
_diffrn_reflns_number 16271
_diffrn_reflns_theta_full 26.00
_diffrn_reflns_theta_max 26.00
_diffrn_reflns_theta_min 2.00
_exptl_absorpt_coefficient_mu 0.840
_exptl_absorpt_correction_T_max 0.9207
_exptl_absorpt_correction_T_min 0.8844
_exptl_absorpt_correction_type multi-scan
_exptl_absorpt_process_details '(SADABS; Sheldrick, 1996)'
_exptl_crystal_colour yellow
_exptl_crystal_density_diffrn 1.439
_exptl_crystal_density_method 'not measured'
_exptl_crystal_description block
_exptl_crystal_F_000 1216
_exptl_crystal_size_max 0.15
_exptl_crystal_size_mid 0.13
_exptl_crystal_size_min 0.10
_refine_diff_density_max 0.332
_refine_diff_density_min -0.330
_refine_ls_extinction_method none
_refine_ls_goodness_of_fit_ref 1.040
_refine_ls_hydrogen_treatment constr
_refine_ls_matrix_type full
_refine_ls_number_parameters 311
_refine_ls_number_reflns 5403
_refine_ls_number_restraints 0
_refine_ls_restrained_S_all 1.040
_refine_ls_R_factor_all 0.0343
_refine_ls_R_factor_gt 0.0251
_refine_ls_shift/su_max 0.001
_refine_ls_shift/su_mean 0.000
_refine_ls_structure_factor_coef Fsqd
_refine_ls_weighting_details 'calc w=1/[\s^2^(Fo^2^)+(0.0223P)^2^+1.1432P] where P=(Fo^2^+2Fc^2^)/3'
_refine_ls_weighting_scheme calc
_refine_ls_wR_factor_gt 0.0580
_refine_ls_wR_factor_ref 0.0631
_reflns_number_gt 4544
_reflns_number_total 5403
_reflns_threshold_expression I>2\s(I)
_cod_data_source_file hy2625.cif
_cod_data_source_block I
_cod_original_sg_symbol_H-M 'P 21/c'
_cod_database_code 2237888
_cod_database_fobs_code 2237888

loop_
_symmetry_equiv_pos_as_xyz
'x, y, z'
'-x, y+1/2, -z+1/2'
'-x, -y, -z'
'x, -y-1/2, z-1/2'

loop_
_atom_site_type_symbol
_atom_site_label
_atom_site_fract_x
_atom_site_fract_y
_atom_site_fract_z
_atom_site_U_iso_or_equiv
_atom_site_adp_type
_atom_site_calc_flag
_atom_site_refinement_flags
_atom_site_occupancy
_atom_site_symmetry_multiplicity
Ru Ru1 0.392694(11) 0.357317(12) 0.697216(12) 0.02730(6) Uani d . 1 1
Cl Cl1 0.34706(4) 0.31895(4) 0.52005(4) 0.04156(14) Uani d . 1 1
Cl Cl2 0.55085(4) 0.30921(4) 0.68935(5) 0.04180(14) Uani d . 1 1
P P1 0.25036(4) 0.40373(4) 0.70896(4) 0.03124(13) Uani d . 1 1
N N1 0.42461(13) 0.49189(14) 0.65831(14) 0.0346(4) Uani d . 1 1
N N2 0.36584(12) 0.22009(13) 0.72988(14) 0.0329(4) Uani d . 1 1
N N3 0.43047(12) 0.37894(12) 0.84685(14) 0.0309(4) Uani d . 1 1
N N4 0.0609(3) 0.6282(3) 0.1682(4) 0.1235(15) Uani d . 1 1
C C1 0.43654(16) 0.56570(17) 0.62675(17) 0.0371(5) Uani d . 1 1
C C2 0.4461(2) 0.66014(18) 0.5837(2) 0.0536(7) Uani d . 1 1
H H2A 0.3951 0.6733 0.5325 0.080 Uiso calc R 1 1
H H2B 0.4997 0.6620 0.5536 0.080 Uiso calc R 1 1
H H2C 0.4498 0.7077 0.6364 0.080 Uiso calc R 1 1
C C3 0.35075(16) 0.14273(17) 0.74815(18) 0.0380(5) Uani d . 1 1
C C4 0.3303(2) 0.04378(19) 0.7712(2) 0.0600(8) Uani d . 1 1
H H4A 0.3235 0.0388 0.8415 0.090 Uiso calc R 1 1
H H4B 0.3782 0.0027 0.7584 0.090 Uiso calc R 1 1
H H4C 0.2755 0.0245 0.7290 0.090 Uiso calc R 1 1
C C5 0.44268(16) 0.38452(16) 0.93285(18) 0.0361(5) Uani d . 1 1
C C6 0.4521(2) 0.3943(2) 1.04268(18) 0.0560(8) Uani d . 1 1
H H6A 0.3952 0.4108 1.0611 0.084 Uiso calc R 1 1
H H6B 0.4948 0.4439 1.0652 0.084 Uiso calc R 1 1
H H6C 0.4725 0.3346 1.0743 0.084 Uiso calc R 1 1
C C7 0.1151(3) 0.6798(3) 0.1963(3) 0.0899(12) Uani d . 1 1
C C8 0.1863(4) 0.7457(3) 0.2315(4) 0.1292(19) Uani d . 1 1
H H8A 0.2404 0.7104 0.2547 0.194 Uiso calc R 1 1
H H8B 0.1707 0.7832 0.2866 0.194 Uiso calc R 1 1
H H8C 0.1956 0.7875 0.1768 0.194 Uiso calc R 1 1
C C11 0.17380(15) 0.30216(17) 0.70816(19) 0.0391(5) Uani d . 1 1
C C12 0.12238(18) 0.27311(19) 0.6177(2) 0.0520(7) Uani d . 1 1
H H12 0.1214 0.3098 0.5591 0.062 Uiso calc R 1 1
C C13 0.0722(2) 0.1892(2) 0.6144(3) 0.0728(10) Uani d . 1 1
H H13 0.0376 0.1699 0.5536 0.087 Uiso calc R 1 1
C C14 0.0735(2) 0.1349(2) 0.7002(4) 0.0794(11) Uani d . 1 1
H H14 0.0389 0.0794 0.6978 0.095 Uiso calc R 1 1
C C15 0.1253(2) 0.1616(2) 0.7894(3) 0.0686(10) Uani d . 1 1
H H15 0.1267 0.1237 0.8472 0.082 Uiso calc R 1 1
C C16 0.17586(18) 0.2451(2) 0.7941(2) 0.0516(7) Uani d . 1 1
H H16 0.2113 0.2629 0.8550 0.062 Uiso calc R 1 1
C C21 0.23964(16) 0.47418(18) 0.82343(18) 0.0399(6) Uani d . 1 1
C C22 0.1735(2) 0.4603(2) 0.8828(2) 0.0654(9) Uani d . 1 1
H H22 0.1323 0.4106 0.8682 0.078 Uiso calc R 1 1
C C23 0.1694(3) 0.5217(3) 0.9650(3) 0.0909(13) Uani d . 1 1
H H23 0.1250 0.5127 1.0050 0.109 Uiso calc R 1 1
C C24 0.2298(3) 0.5948(3) 0.9876(3) 0.0882(12) Uani d . 1 1
H H24 0.2271 0.6343 1.0434 0.106 Uiso calc R 1 1
C C25 0.2941(2) 0.6099(2) 0.9282(2) 0.0675(9) Uani d . 1 1
H H25 0.3346 0.6603 0.9427 0.081 Uiso calc R 1 1
C C26 0.29900(18) 0.55016(19) 0.8468(2) 0.0483(6) Uani d . 1 1
H H26 0.3430 0.5609 0.8066 0.058 Uiso calc R 1 1
C C31 0.19006(16) 0.48562(16) 0.61322(18) 0.0374(5) Uani d . 1 1
C C32 0.22665(18) 0.51600(19) 0.53028(19) 0.0466(6) Uani d . 1 1
H H32 0.2819 0.4920 0.5198 0.056 Uiso calc R 1 1
C C33 0.1818(2) 0.5820(2) 0.4623(2) 0.0635(8) Uani d . 1 1
H H33 0.2071 0.6015 0.4064 0.076 Uiso calc R 1 1
C C34 0.1014(2) 0.6185(2) 0.4766(3) 0.0709(9) Uani d . 1 1
H H34 0.0721 0.6635 0.4314 0.085 Uiso calc R 1 1
C C35 0.0644(2) 0.5885(3) 0.5579(3) 0.0785(11) Uani d . 1 1
H H35 0.0090 0.6128 0.5675 0.094 Uiso calc R 1 1
C C36 0.10779(19) 0.5228(2) 0.6261(2) 0.0609(8) Uani d . 1 1
H H36 0.0815 0.5032 0.6813 0.073 Uiso calc R 1 1

loop_
_atom_site_aniso_label
_atom_site_aniso_U_11
_atom_site_aniso_U_22
_atom_site_aniso_U_33
_atom_site_aniso_U_12
_atom_site_aniso_U_13
_atom_site_aniso_U_23
Ru1 0.03176(10) 0.02563(10) 0.02496(10) 0.00084(7) 0.00587(7) 0.00132(7)
Cl1 0.0517(4) 0.0445(3) 0.0275(3) 0.0104(3) 0.0035(2) -0.0018(2)
Cl2 0.0371(3) 0.0440(3) 0.0454(3) 0.0047(3) 0.0098(3) 0.0021(3)
P1 0.0319(3) 0.0319(3) 0.0300(3) 0.0012(2) 0.0053(2) 0.0004(2)
N1 0.0382(11) 0.0327(11) 0.0341(10) 0.0009(8) 0.0092(8) 0.0015(9)
N2 0.0377(11) 0.0326(11) 0.0291(10) 0.0022(8) 0.0074(8) 0.0001(8)
N3 0.0336(10) 0.0278(10) 0.0306(10) -0.0005(8) 0.0037(8) 0.0012(8)
N4 0.119(3) 0.112(3) 0.143(4) -0.016(3) 0.032(3) -0.026(3)
C1 0.0415(13) 0.0381(13) 0.0330(12) -0.0016(11) 0.0098(10) -0.0002(11)
C2 0.0728(19) 0.0377(14) 0.0508(16) -0.0087(13) 0.0116(14) 0.0101(12)
C3 0.0416(13) 0.0354(13) 0.0379(13) 0.0009(11) 0.0090(10) -0.0009(11)
C4 0.072(2) 0.0343(14) 0.076(2) -0.0049(14) 0.0177(16) 0.0093(14)
C5 0.0438(14) 0.0269(11) 0.0365(14) -0.0040(10) 0.0029(10) 0.0004(10)
C6 0.091(2) 0.0459(15) 0.0293(13) -0.0197(15) 0.0056(13) -0.0005(12)
C7 0.123(4) 0.072(3) 0.076(3) 0.001(3) 0.019(3) -0.005(2)
C8 0.182(5) 0.092(3) 0.104(4) -0.038(4) -0.009(3) -0.002(3)
C11 0.0309(12) 0.0373(13) 0.0499(14) 0.0019(10) 0.0092(10) 0.0027(11)
C12 0.0465(15) 0.0428(15) 0.0629(18) 0.0015(12) -0.0027(13) -0.0038(13)
C13 0.0510(18) 0.0516(18) 0.109(3) -0.0075(15) -0.0077(18) -0.020(2)
C14 0.055(2) 0.0468(18) 0.141(4) -0.0130(16) 0.031(2) 0.000(2)
C15 0.060(2) 0.0530(18) 0.101(3) -0.0012(15) 0.038(2) 0.0203(18)
C16 0.0469(16) 0.0522(16) 0.0596(17) 0.0006(13) 0.0198(13) 0.0093(14)
C21 0.0419(14) 0.0425(14) 0.0364(13) 0.0090(11) 0.0097(10) -0.0020(11)
C22 0.072(2) 0.068(2) 0.0646(19) -0.0030(17) 0.0352(17) -0.0113(16)
C23 0.119(3) 0.095(3) 0.075(2) -0.002(3) 0.065(2) -0.021(2)
C24 0.121(3) 0.081(3) 0.070(2) 0.001(2) 0.039(2) -0.033(2)
C25 0.081(2) 0.0577(18) 0.065(2) 0.0018(17) 0.0141(17) -0.0229(16)
C26 0.0512(16) 0.0458(15) 0.0493(15) 0.0056(12) 0.0127(12) -0.0085(12)
C31 0.0378(13) 0.0335(12) 0.0387(13) 0.0056(10) -0.0003(10) 0.0023(10)
C32 0.0465(15) 0.0497(15) 0.0435(14) 0.0150(12) 0.0067(11) 0.0074(12)
C33 0.073(2) 0.069(2) 0.0502(17) 0.0246(17) 0.0128(15) 0.0207(15)
C34 0.069(2) 0.072(2) 0.069(2) 0.0335(17) 0.0036(17) 0.0239(17)
C35 0.0556(19) 0.097(3) 0.084(2) 0.0408(19) 0.0133(17) 0.023(2)
C36 0.0456(16) 0.074(2) 0.0648(19) 0.0170(15) 0.0137(14) 0.0158(16)

loop_
_atom_type_symbol
_atom_type_description
_atom_type_scat_dispersion_real
_atom_type_scat_dispersion_imag
_atom_type_scat_source
C C 0.0033 0.0016 'International Tables Vol C Tables 4.2.6.8 and 6.1.1.4'
H H 0.0000 0.0000 'International Tables Vol C Tables 4.2.6.8 and 6.1.1.4'
N N 0.0061 0.0033 'International Tables Vol C Tables 4.2.6.8 and 6.1.1.4'
P P 0.1023 0.0942 'International Tables Vol C Tables 4.2.6.8 and 6.1.1.4'
Cl Cl 0.1484 0.1585 'International Tables Vol C Tables 4.2.6.8 and 6.1.1.4'
Ru Ru -1.2594 0.8363 'International Tables Vol C Tables 4.2.6.8 and 6.1.1.4'

loop_
_geom_angle_atom_site_label_1
_geom_angle_atom_site_label_2
_geom_angle_atom_site_label_3
_geom_angle
N3 Ru1 N2 87.87(7)
N3 Ru1 N1 94.25(7)
N2 Ru1 N1 176.40(7)
N3 Ru1 P1 90.58(5)
N2 Ru1 P1 91.64(5)
N1 Ru1 P1 91.26(5)
N3 Ru1 Cl1 175.81(5)
N2 Ru1 Cl1 88.02(5)
N1 Ru1 Cl1 89.82(6)
P1 Ru1 Cl1 90.31(2)
N3 Ru1 Cl2 87.75(5)
N2 Ru1 Cl2 89.00(5)
N1 Ru1 Cl2 88.17(5)
P1 Ru1 Cl2 178.19(2)
Cl1 Ru1 Cl2 91.40(2)
C11 P1 C31 103.47(11)
C11 P1 C21 106.07(11)
C31 P1 C21 98.27(11)
C11 P1 Ru1 112.66(8)
C31 P1 Ru1 119.79(8)
C21 P1 Ru1 114.73(8)
C1 N1 Ru1 172.6(2)
C3 N2 Ru1 179.9(2)
C5 N3 Ru1 171.40(18)
N1 C1 C2 176.5(3)
C1 C2 H2A 109.5
C1 C2 H2B 109.5
H2A C2 H2B 109.5
C1 C2 H2C 109.5
H2A C2 H2C 109.5
H2B C2 H2C 109.5
N2 C3 C4 179.3(3)
C3 C4 H4A 109.5
C3 C4 H4B 109.5
H4A C4 H4B 109.5
C3 C4 H4C 109.5
H4A C4 H4C 109.5
H4B C4 H4C 109.5
N3 C5 C6 176.0(3)
C5 C6 H6A 109.5
C5 C6 H6B 109.5
H6A C6 H6B 109.5
C5 C6 H6C 109.5
H6A C6 H6C 109.5
H6B C6 H6C 109.5
N4 C7 C8 178.9(6)
C7 C8 H8A 109.5
C7 C8 H8B 109.5
H8A C8 H8B 109.5
C7 C8 H8C 109.5
H8A C8 H8C 109.5
H8B C8 H8C 109.5
C12 C11 C16 119.0(2)
C12 C11 P1 119.8(2)
C16 C11 P1 120.5(2)
C11 C12 C13 120.0(3)
C11 C12 H12 120.0
C13 C12 H12 120.0
C14 C13 C12 120.3(3)
C14 C13 H13 119.9
C12 C13 H13 119.9
C15 C14 C13 120.3(3)
C15 C14 H14 119.8
C13 C14 H14 119.8
C14 C15 C16 120.2(3)
C14 C15 H15 119.9
C16 C15 H15 119.9
C15 C16 C11 120.2(3)
C15 C16 H16 119.9
C11 C16 H16 119.9
C22 C21 C26 118.6(2)
C22 C21 P1 124.5(2)
C26 C21 P1 116.80(18)
C21 C22 C23 119.3(3)
C21 C22 H22 120.4
C23 C22 H22 120.4
C24 C23 C22 120.9(3)
C24 C23 H23 119.5
C22 C23 H23 119.5
C25 C24 C23 120.0(3)
C25 C24 H24 120.0
C23 C24 H24 120.0
C24 C25 C26 119.8(3)
C24 C25 H25 120.1
C26 C25 H25 120.1
C25 C26 C21 121.4(3)
C25 C26 H26 119.3
C21 C26 H26 119.3
C32 C31 C36 118.0(2)
C32 C31 P1 121.83(18)
C36 C31 P1 120.1(2)
C31 C32 C33 120.6(2)
C31 C32 H32 119.7
C33 C32 H32 119.7
C34 C33 C32 120.7(3)
C34 C33 H33 119.7
C32 C33 H33 119.7
C33 C34 C35 119.2(3)
C33 C34 H34 120.4
C35 C34 H34 120.4
C34 C35 C36 120.9(3)
C34 C35 H35 119.5
C36 C35 H35 119.5
C35 C36 C31 120.5(3)
C35 C36 H36 119.7
C31 C36 H36 119.7

loop_
_geom_bond_atom_site_label_1
_geom_bond_atom_site_label_2
_geom_bond_distance
_geom_bond_publ_flag
Ru1 N1 2.0218(19) y
Ru1 N2 2.0141(19) y
Ru1 N3 2.0044(18) y
Ru1 P1 2.2754(6) y
Ru1 Cl1 2.4080(6) y
Ru1 Cl2 2.5007(6) y
P1 C11 1.825(2) ?
P1 C31 1.838(2) ?
P1 C21 1.841(2) ?
N1 C1 1.135(3) ?
N2 C3 1.135(3) ?
N3 C5 1.133(3) ?
N4 C7 1.108(5) ?
C1 C2 1.450(3) ?
C2 H2A 0.9600 ?
C2 H2B 0.9600 ?
C2 H2C 0.9600 ?
C3 C4 1.455(3) ?
C4 H4A 0.9600 ?
C4 H4B 0.9600 ?
C4 H4C 0.9600 ?
C5 C6 1.452(3) ?
C6 H6A 0.9600 ?
C6 H6B 0.9600 ?
C6 H6C 0.9600 ?
C7 C8 1.434(6) ?
C8 H8A 0.9600 ?
C8 H8B 0.9600 ?
C8 H8C 0.9600 ?
C11 C12 1.384(4) ?
C11 C16 1.389(4) ?
C12 C13 1.389(4) ?
C12 H12 0.9300 ?
C13 C14 1.367(5) ?
C13 H13 0.9300 ?
C14 C15 1.365(5) ?
C14 H14 0.9300 ?
C15 C16 1.386(4) ?
C15 H15 0.9300 ?
C16 H16 0.9300 ?
C21 C22 1.384(3) ?
C21 C26 1.389(4) ?
C22 C23 1.398(4) ?
C22 H22 0.9300 ?
C23 C24 1.368(5) ?
C23 H23 0.9300 ?
C24 C25 1.363(5) ?
C24 H24 0.9300 ?
C25 C26 1.377(4) ?
C25 H25 0.9300 ?
C26 H26 0.9300 ?
C31 C32 1.379(3) ?
C31 C36 1.383(4) ?
C32 C33 1.387(4) ?
C32 H32 0.9300 ?
C33 C34 1.358(4) ?
C33 H33 0.9300 ?
C34 C35 1.361(5) ?
C34 H34 0.9300 ?
C35 C36 1.379(4) ?
C35 H35 0.9300 ?
C36 H36 0.9300 ?
